data_4025036
loop_
_publ_author_name
'Ashraf Wilsily'
'Eric Fillion'

_publ_section_title
;
Asymmetric Synthesis of All-Carbon Benzylic Quaternary Stereocenters via
Conjugate Addition to Alkylidene and Indenylidene Meldrum's Acids
;
_journal_name_full 'Journal of Organic Chemistry'
_journal_page_first 8583
_journal_page_last 8594
_journal_paper_doi 10.1021/jo901559d
_journal_volume 74
_journal_year 2009
_chemical_formula_sum 'C15 H13 Cl O4'
_chemical_formula_weight 292.70
_chemical_name_systematic
; 
 ? 
;
_space_group_IT_number 2
_symmetry_cell_setting triclinic
_symmetry_space_group_name_Hall '-P 1'
_symmetry_space_group_name_H-M 'P -1'
_atom_sites_solution_hydrogens geom
_atom_sites_solution_primary direct
_atom_sites_solution_secondary difmap
_audit_creation_method SHELXL-97
_cell_angle_alpha 101.999(1)
_cell_angle_beta 105.978(1)
_cell_angle_gamma 106.012(1)
_cell_formula_units_Z 2
_cell_length_a 8.0094(4)
_cell_length_b 9.2974(5)
_cell_length_c 10.0005(5)
_cell_measurement_reflns_used 5443
_cell_measurement_temperature 180(1)
_cell_measurement_theta_max 35.02
_cell_measurement_theta_min 2.40
_cell_volume 654.89(6)
_computing_cell_refinement SAINT
_computing_data_collection SMART
_computing_data_reduction SAINT
_computing_molecular_graphics SHELXTL
_computing_publication_material SHELXTL
_computing_structure_refinement SHELXTL
_computing_structure_solution SHELXTL
_diffrn_ambient_temperature 180(1)
_diffrn_measured_fraction_theta_full 0.956
_diffrn_measured_fraction_theta_max 0.956
_diffrn_measurement_device_type 'Bruker APEX'
_diffrn_measurement_method Omega
_diffrn_radiation_monochromator graphite
_diffrn_radiation_source 'fine-focus sealed tube'
_diffrn_radiation_type MoK\a
_diffrn_radiation_wavelength 0.71073
_diffrn_reflns_av_R_equivalents 0.0253
_diffrn_reflns_av_sigmaI/netI 0.0275
_diffrn_reflns_limit_h_max 9
_diffrn_reflns_limit_h_min -11
_diffrn_reflns_limit_k_max 11
_diffrn_reflns_limit_k_min -13
_diffrn_reflns_limit_l_max 14
_diffrn_reflns_limit_l_min -14
_diffrn_reflns_number 5450
_diffrn_reflns_theta_full 30.03
_diffrn_reflns_theta_max 30.03
_diffrn_reflns_theta_min 2.23
_exptl_absorpt_coefficient_mu 0.302
_exptl_absorpt_correction_type none
_exptl_crystal_colour Colourless
_exptl_crystal_density_diffrn 1.484
_exptl_crystal_density_method 'not measured'
_exptl_crystal_description 'Tabular prism'
_exptl_crystal_F_000 304
_exptl_crystal_size_max 0.29
_exptl_crystal_size_mid 0.29
_exptl_crystal_size_min 0.17
_refine_diff_density_max 0.334
_refine_diff_density_min -0.322
_refine_diff_density_rms 0.079
_refine_ls_extinction_coef 0.109(9)
_refine_ls_extinction_expression Fc^*^=kFc[1+0.001xFc^2^\l^3^/sin(2\q)]^-1/4^
_refine_ls_extinction_method SHELXL
_refine_ls_goodness_of_fit_ref 1.919
_refine_ls_hydrogen_treatment mixed
_refine_ls_matrix_type full
_refine_ls_number_parameters 188
_refine_ls_number_reflns 3665
_refine_ls_number_restraints 0
_refine_ls_restrained_S_all 1.919
_refine_ls_R_factor_all 0.0408
_refine_ls_R_factor_gt 0.0382
_refine_ls_shift/su_max 0.001
_refine_ls_shift/su_mean 0.000
_refine_ls_structure_factor_coef Fsqd
_refine_ls_weighting_details 'calc w=1/[\s^2^(Fo^2^)+(0.0350P)^2^+0.0000P] where P=(Fo^2^+2Fc^2^)/3'
_refine_ls_weighting_scheme calc
_refine_ls_wR_factor_gt 0.1076
_refine_ls_wR_factor_ref 0.1085
_reflns_number_gt 3305
_reflns_number_total 3665
_reflns_threshold_expression >2sigma(I)
_cod_data_source_file jo901559d_si_013.cif
_cod_data_source_block ef1325m
_cod_depositor_comments
;
The following automatic conversions were performed:
'_symmetry_cell_setting' value 'Triclinic' changed to 'triclinic'
according to '/home/saulius/struct/CIF-dictionaries/cif_core.dic'
dictionary named 'cif_core.dic' version 2.4.1 from
2010-06-29.

'_exptl_absorpt_correction_type' value 'None' changed to
'none' according to '/home/saulius/struct/CIF-dictionaries/cif_core.dic'
dictionary named 'cif_core.dic' version 2.4.1 from 2010-06-29.

Automatic conversion script
Id: cif_fix_enum 1527 2010-12-29 10:47:43Z saulius 
;
_cod_original_sg_symbol_H-M P-1
_cod_database_code 4025036

loop_
_symmetry_equiv_pos_as_xyz
'x, y, z'
'-x, -y, -z'

loop_
_atom_site_label
_atom_site_type_symbol
_atom_site_fract_x
_atom_site_fract_y
_atom_site_fract_z
_atom_site_U_iso_or_equiv
_atom_site_adp_type
_atom_site_occupancy
_atom_site_symmetry_multiplicity
_atom_site_calc_flag
_atom_site_refinement_flags
_atom_site_disorder_assembly
_atom_site_disorder_group
O1 O 0.76349(11) 1.10087(9) 0.74450(8) 0.02417(18) Uani 1 1 d . . .
C2 C 0.72450(15) 1.12702(13) 0.87712(11) 0.0243(2) Uani 1 1 d . . .
O3 O 0.75883(12) 1.00973(9) 0.94387(8) 0.02828(19) Uani 1 1 d . . .
C4 C 0.68775(15) 0.85726(13) 0.85874(11) 0.0236(2) Uani 1 1 d . . .
C5 C 0.59580(15) 0.82719(12) 0.69980(11) 0.0215(2) Uani 1 1 d . . .
C6 C 0.67513(15) 0.95591(13) 0.64349(11) 0.0225(2) Uani 1 1 d . . .
C7 C 0.86759(18) 1.28270(14) 0.97777(13) 0.0339(3) Uani 1 1 d . . .
H7X H 0.9921 1.2782 0.9936 0.051 Uiso 1 1 calc R . .
H7Y H 0.8489 1.3056 1.0716 0.051 Uiso 1 1 calc R . .
H7Z H 0.8549 1.3657 0.9336 0.051 Uiso 1 1 calc R . .
C8 C 0.52697(17) 1.12142(15) 0.84760(13) 0.0305(3) Uani 1 1 d . . .
H8X H 0.5088 1.2040 0.8045 0.046 Uiso 1 1 calc R . .
H8Y H 0.5030 1.1382 0.9395 0.046 Uiso 1 1 calc R . .
H8Z H 0.4410 1.0185 0.7796 0.046 Uiso 1 1 calc R . .
O9 O 0.71037(12) 0.75944(10) 0.91696(9) 0.0310(2) Uani 1 1 d . . .
O10 O 0.67503(12) 0.94333(10) 0.52138(8) 0.0293(2) Uani 1 1 d . . .
C11 C 0.45431(15) 0.69352(12) 0.60715(11) 0.0216(2) Uani 1 1 d . . .
C12 C 0.37412(16) 0.67042(13) 0.44443(11) 0.0255(2) Uani 1 1 d . . .
H12X H 0.4714 0.6736 0.4007 0.031 Uiso 1 1 calc R . .
H12Y H 0.3259 0.7549 0.4280 0.031 Uiso 1 1 calc R . .
C13 C 0.21747(16) 0.51085(13) 0.37478(11) 0.0266(2) Uani 1 1 d . . .
H13X H 0.0977 0.5225 0.3285 0.032 Uiso 1 1 calc R . .
H13Y H 0.2435 0.4411 0.3001 0.032 Uiso 1 1 calc R . .
C14 C 0.21410(15) 0.44777(13) 0.49955(12) 0.0239(2) Uani 1 1 d . . .
C15 C 0.09913(16) 0.30300(14) 0.49452(13) 0.0282(2) Uani 1 1 d . . .
C16 C 0.10755(17) 0.26188(14) 0.62119(14) 0.0315(3) Uani 1 1 d . . .
H16 H 0.0287 0.1623 0.6168 0.038 Uiso 1 1 calc R . .
C17 C 0.23237(18) 0.36787(14) 0.75412(14) 0.0314(3) Uani 1 1 d . . .
H17 H 0.2359 0.3411 0.8412 0.038 Uiso 1 1 calc R . .
C18 C 0.35257(17) 0.51239(14) 0.76313(13) 0.0279(2) Uani 1 1 d . . .
H18 H 0.443(2) 0.5796(16) 0.8581(15) 0.033(4) Uiso 1 1 d . . .
C19 C 0.34565(15) 0.55319(13) 0.63419(11) 0.0228(2) Uani 1 1 d . . .
Cl20 Cl -0.05326(4) 0.17160(4) 0.32570(4) 0.04003(12) Uani 1 1 d . . .

loop_
_atom_site_aniso_label
_atom_site_aniso_U_11
_atom_site_aniso_U_22
_atom_site_aniso_U_33
_atom_site_aniso_U_23
_atom_site_aniso_U_13
_atom_site_aniso_U_12
O1 0.0255(4) 0.0209(4) 0.0254(4) 0.0074(3) 0.0111(3) 0.0048(3)
C2 0.0271(5) 0.0225(5) 0.0223(5) 0.0064(4) 0.0088(4) 0.0074(4)
O3 0.0335(4) 0.0245(4) 0.0226(4) 0.0080(3) 0.0056(3) 0.0076(3)
C4 0.0233(5) 0.0245(5) 0.0238(5) 0.0091(4) 0.0091(4) 0.0078(4)
C5 0.0251(5) 0.0212(5) 0.0217(4) 0.0086(4) 0.0105(4) 0.0097(4)
C6 0.0227(5) 0.0214(5) 0.0255(5) 0.0087(4) 0.0099(4) 0.0087(4)
C7 0.0346(6) 0.0253(6) 0.0304(6) 0.0035(5) 0.0053(5) 0.0034(5)
C8 0.0289(6) 0.0305(6) 0.0330(6) 0.0068(5) 0.0137(5) 0.0111(5)
O9 0.0343(5) 0.0305(5) 0.0302(4) 0.0159(3) 0.0088(3) 0.0120(4)
O10 0.0374(5) 0.0282(4) 0.0264(4) 0.0114(3) 0.0170(3) 0.0096(4)
C11 0.0255(5) 0.0211(5) 0.0233(5) 0.0092(4) 0.0109(4) 0.0118(4)
C12 0.0313(6) 0.0227(5) 0.0215(5) 0.0084(4) 0.0075(4) 0.0089(4)
C13 0.0284(5) 0.0239(5) 0.0260(5) 0.0084(4) 0.0064(4) 0.0097(4)
C14 0.0235(5) 0.0217(5) 0.0291(5) 0.0089(4) 0.0101(4) 0.0103(4)
C15 0.0231(5) 0.0241(6) 0.0368(6) 0.0091(5) 0.0101(4) 0.0082(4)
C16 0.0297(6) 0.0251(6) 0.0469(7) 0.0168(5) 0.0204(5) 0.0093(5)
C17 0.0363(6) 0.0311(6) 0.0373(6) 0.0182(5) 0.0211(5) 0.0138(5)
C18 0.0331(6) 0.0269(6) 0.0288(5) 0.0123(4) 0.0151(5) 0.0115(5)
C19 0.0251(5) 0.0208(5) 0.0270(5) 0.0097(4) 0.0119(4) 0.0105(4)
Cl20 0.02954(18) 0.02960(18) 0.0451(2) 0.00767(14) 0.00267(13) 0.00022(13)

loop_
_atom_type_symbol
_atom_type_description
_atom_type_scat_dispersion_real
_atom_type_scat_dispersion_imag
_atom_type_scat_source
C C 0.0033 0.0016 'International Tables Vol C Tables 4.2.6.8 and 6.1.1.4'
H H 0.0000 0.0000 'International Tables Vol C Tables 4.2.6.8 and 6.1.1.4'
O O 0.0106 0.0060 'International Tables Vol C Tables 4.2.6.8 and 6.1.1.4'
Cl Cl 0.1484 0.1585 'International Tables Vol C Tables 4.2.6.8 and 6.1.1.4'

loop_
_geom_angle_atom_site_label_1
_geom_angle_atom_site_label_2
_geom_angle_atom_site_label_3
_geom_angle
_geom_angle_site_symmetry_1
_geom_angle_site_symmetry_3
_geom_angle_publ_flag
C6 O1 C2 118.19(8) . . ?
O1 C2 O3 108.23(8) . . ?
O1 C2 C7 106.02(9) . . ?
O3 C2 C7 106.49(9) . . ?
O1 C2 C8 110.92(9) . . ?
O3 C2 C8 111.38(9) . . ?
C7 C2 C8 113.48(10) . . ?
C4 O3 C2 118.36(8) . . ?
O9 C4 O3 117.78(9) . . ?
O9 C4 C5 125.73(10) . . ?
O3 C4 C5 116.43(9) . . ?
C11 C5 C4 125.26(9) . . ?
C11 C5 C6 120.33(9) . . ?
C4 C5 C6 114.38(9) . . ?
O10 C6 O1 117.83(10) . . ?
O10 C6 C5 126.83(10) . . ?
O1 C6 C5 115.26(9) . . ?
C5 C11 C19 131.47(9) . . ?
C5 C11 C12 121.53(9) . . ?
C19 C11 C12 106.96(9) . . ?
C11 C12 C13 107.66(9) . . ?
C14 C13 C12 103.94(8) . . ?
C15 C14 C19 119.90(10) . . ?
C15 C14 C13 127.30(10) . . ?
C19 C14 C13 112.80(10) . . ?
C16 C15 C14 120.93(11) . . ?
C16 C15 Cl20 120.29(9) . . ?
C14 C15 Cl20 118.77(9) . . ?
C17 C16 C15 119.11(11) . . ?
C16 C17 C18 121.59(11) . . ?
C17 C18 C19 119.25(11) . . ?
C14 C19 C18 119.16(10) . . ?
C14 C19 C11 108.57(9) . . ?
C18 C19 C11 132.27(10) . . ?

loop_
_geom_bond_atom_site_label_1
_geom_bond_atom_site_label_2
_geom_bond_distance
_geom_bond_site_symmetry_2
_geom_bond_publ_flag
O1 C6 1.3609(13) . ?
O1 C2 1.4323(12) . ?
C2 O3 1.4413(13) . ?
C2 C7 1.5052(15) . ?
C2 C8 1.5113(16) . ?
O3 C4 1.3582(13) . ?
C4 O9 1.2050(13) . ?
C4 C5 1.4847(14) . ?
C5 C11 1.3614(15) . ?
C5 C6 1.4868(14) . ?
C6 O10 1.2021(13) . ?
C11 C19 1.4774(15) . ?
C11 C12 1.5198(14) . ?
C12 C13 1.5240(16) . ?
C13 C14 1.4885(15) . ?
C14 C15 1.3873(16) . ?
C14 C19 1.4087(15) . ?
C15 C16 1.3871(17) . ?
C15 Cl20 1.7372(12) . ?
C16 C17 1.3849(17) . ?
C17 C18 1.3888(17) . ?
C18 C19 1.4090(14) . ?

loop_
_cod_related_entry_id
_cod_related_entry_database
_cod_related_entry_code
1 ChemSpider 30659082
